data_2021838
loop_
_publ_author_name
'Thapa, Rajesh'
'Kilyanek, Stefan M.'

_publ_section_title
;
 Synthesis and structural characterization of iridium(I) complexes of
 20-membered macrocyclic rings bearing chelating bis(N-heterocyclic
 carbene) ligands
;
_journal_coeditor_code KY3185
_journal_issue 12
_journal_name_full 'Acta Crystallographica Section C'
_journal_page_first
;
;
_journal_paper_doi 10.1107/S2053229619015006
_journal_volume 75
_journal_year 2019
_chemical_formula_iupac '[Ir2 Br2 (C8 H12)2 (C40 H46 N6)]'
_chemical_formula_moiety 'C56 H70 Br2 Ir2 N6'
_chemical_formula_sum 'C56 H70 Br2 Ir2 N6'
_chemical_formula_weight 1371.40
_chemical_name_systematic
'[\m-5,20-dibenzyl-1,5,9,16,20,24-hexaazapentacyclo[22.6.1.1^9,16^.0^10,15^.0^25,30]dotriaconta-10(15),11,13,25(30),26,28-hexaene-31,32-diylidene]bis{bromido[(1,2,5,6-\h)-cycloocta-1,5-diene]iridium(I)}'
_space_group_crystal_system orthorhombic
_space_group_IT_number 61
_space_group_name_Hall '-P 2ac 2ab'
_space_group_name_H-M_alt 'P b c a'
_atom_sites_solution_hydrogens geom
_atom_sites_solution_primary dual
_atom_sites_solution_secondary difmap
_audit_creation_method SHELXL-2018/3
_cell_angle_alpha 90
_cell_angle_beta 90
_cell_angle_gamma 90
_cell_formula_units_Z 8
_cell_length_a 12.6186(5)
_cell_length_b 27.2390(11)
_cell_length_c 30.2461(11)
_cell_measurement_reflns_used 9077
_cell_measurement_temperature 100(2)
_cell_measurement_theta_max 28.82
_cell_measurement_theta_min 2.30
_cell_volume 10396.1(7)
_computing_cell_refinement
;
SAINT (Bruker, 2016)
;
_computing_data_collection
;
APEX3 (Bruker, 2016)
;
_computing_data_reduction
;
SAINT (Bruker, 2016)
;
_computing_molecular_graphics
;
Mercury (Macrae <i>et al.</i>,  2008)
;
_computing_publication_material
;
SHELXL2018 (Sheldrick, 2015b)
;
_computing_structure_refinement
;
SHELXL2018 (Sheldrick, 2015b)
;
_computing_structure_solution
;
SHELXT (Sheldrick, 2015a)
;
_diffrn_ambient_temperature 100(2)
_diffrn_measured_fraction_theta_full 0.999
_diffrn_measured_fraction_theta_max 0.998
_diffrn_measurement_device_type 'Bruker Photon II cpad'
_diffrn_measurement_method '\f and \w scans'
_diffrn_radiation_type MoK\a
_diffrn_radiation_wavelength 0.71073
_diffrn_reflns_av_R_equivalents 0.0509
_diffrn_reflns_av_unetI/netI 0.0451
_diffrn_reflns_limit_h_max 15
_diffrn_reflns_limit_h_min -15
_diffrn_reflns_limit_k_max 34
_diffrn_reflns_limit_k_min -34
_diffrn_reflns_limit_l_max 38
_diffrn_reflns_limit_l_min -38
_diffrn_reflns_number 58196
_diffrn_reflns_theta_full 25.242
_diffrn_reflns_theta_max 26.732
_diffrn_reflns_theta_min 2.231
_exptl_absorpt_coefficient_mu 6.695
_exptl_absorpt_correction_T_max 0.7459
_exptl_absorpt_correction_T_min 0.4137
_exptl_absorpt_correction_type multi-scan
_exptl_absorpt_process_details
;
(SADABS; Krause <i>et al.</i>,  2015)
;
_exptl_crystal_colour yellow
_exptl_crystal_density_diffrn 1.752
_exptl_crystal_description block
_exptl_crystal_F_000 5376
_exptl_crystal_size_max 0.306
_exptl_crystal_size_mid 0.190
_exptl_crystal_size_min 0.082
_refine_diff_density_max 1.678
_refine_diff_density_min -3.419
_refine_ls_extinction_method none
_refine_ls_goodness_of_fit_ref 1.077
_refine_ls_hydrogen_treatment constr
_refine_ls_matrix_type full
_refine_ls_number_parameters 777
_refine_ls_number_reflns 11002
_refine_ls_number_restraints 1671
_refine_ls_restrained_S_all 1.002
_refine_ls_R_factor_all 0.1057
_refine_ls_R_factor_gt 0.0774
_refine_ls_shift/su_max 0.003
_refine_ls_shift/su_mean 0.000
_refine_ls_structure_factor_coef Fsqd
_refine_ls_weighting_details 'w=1/[\s^2^(Fo^2^)+(0.1000P)^2^+300.0000P] where P=(Fo^2^+2Fc^2^)/3'
_refine_ls_weighting_scheme calc
_refine_ls_wR_factor_gt 0.2145
_refine_ls_wR_factor_ref 0.2369
_reflns_number_gt 8220
_reflns_number_total 11002
_reflns_threshold_expression 'I > 2\s(I)'
_cod_data_source_file ky3185sup1.cif
_cod_data_source_block 2b
_cod_database_code 2021838
_shelx_space_group_comment
;
The symmetry employed for this shelxl refinement is uniquely defined
by the following loop, which should always be used as a source of
symmetry information in preference to the above space-group names.
They are only intended as comments.
;
_shelx_estimated_absorpt_t_min 0.234
_shelx_estimated_absorpt_t_max 0.610

loop_
_space_group_symop_operation_xyz
'x, y, z'
'-x+1/2, -y, z+1/2'
'-x, y+1/2, -z+1/2'
'x+1/2, -y+1/2, -z'
'-x, -y, -z'
'x-1/2, y, -z-1/2'
'x, -y-1/2, z-1/2'
'-x-1/2, y-1/2, z'

loop_
_atom_site_type_symbol
_atom_site_label
_atom_site_fract_x
_atom_site_fract_y
_atom_site_fract_z
_atom_site_U_iso_or_equiv
_atom_site_adp_type
_atom_site_calc_flag
_atom_site_occupancy
_atom_site_disorder_assembly
_atom_site_disorder_group
Ir Ir1 0.08096(5) 0.40237(2) 0.68885(2) 0.03899(17) Uani d 1 . .
Ir Ir2 0.34273(5) 0.14044(2) 0.53830(2) 0.04385(19) Uani d 1 . .
Br Br1 -0.01115(15) 0.33038(6) 0.65619(6) 0.0582(4) Uani d 1 . .
Br Br2 0.21703(17) 0.20247(10) 0.56866(6) 0.0831(7) Uani d 1 . .
N N1 0.2870(10) 0.3906(4) 0.6396(4) 0.039(2) Uani d 1 . .
N N2 0.2930(10) 0.3470(4) 0.7000(4) 0.038(2) Uani d 1 . .
N N3 0.3539(13) 0.2157(7) 0.7203(5) 0.071(2) Uani d 0.746(18) A 1
N N3' 0.352(2) 0.2144(16) 0.7202(5) 0.071(3) Uani d 0.254(18) A 2
N N4 0.5252(11) 0.1711(4) 0.5977(4) 0.041(2) Uani d 1 . .
N N5 0.5174(9) 0.2187(4) 0.5406(4) 0.0378(17) Uani d 1 . .
N N6 0.3054(11) 0.3676(6) 0.5145(4) 0.0402(15) Uani d 0.681(9) B 1
N N6' 0.299(2) 0.3406(11) 0.5253(8) 0.0402(16) Uani d 0.319(9) B 2
C C1 0.2264(11) 0.3768(5) 0.6737(4) 0.036(2) Uani d 1 . .
C C2 0.3884(12) 0.3707(5) 0.6423(4) 0.040(3) Uani d 1 . .
C C3 0.4786(14) 0.3759(6) 0.6143(6) 0.056(4) Uani d 1 . .
H H3 0.477136 0.394516 0.587736 0.067 Uiso calc 1 . .
C C4 0.5686(13) 0.3518(6) 0.6290(5) 0.049(3) Uani d 1 . .
H H4 0.630815 0.354155 0.611446 0.059 Uiso calc 1 . .
C C5 0.5741(13) 0.3245(6) 0.6674(5) 0.053(3) Uani d 1 . .
H H5 0.638795 0.309192 0.675652 0.064 Uiso calc 1 . .
C C6 0.4839(11) 0.3194(5) 0.6945(4) 0.039(3) Uani d 1 . .
H H6 0.484655 0.300266 0.720739 0.046 Uiso calc 1 . .
C C7 0.3937(12) 0.3440(5) 0.6803(5) 0.039(3) Uani d 1 . .
C C8 0.2565(13) 0.3196(5) 0.7389(5) 0.044(3) Uani d 1 . .
H H8A 0.208210 0.340557 0.756452 0.053 Uiso calc 1 . .
H H8AB 0.318171 0.311261 0.757666 0.053 Uiso calc 1 . .
C C9 0.1985(15) 0.2722(6) 0.7259(5) 0.054(3) Uani d 1 . .
H H9A 0.177886 0.254492 0.753120 0.065 Uiso calc 1 . .
H H9AB 0.132679 0.281001 0.709913 0.065 Uiso calc 1 . .
C C10 0.2641(16) 0.2377(6) 0.6968(5) 0.065(4) Uani d 1 . .
H H10A 0.217655 0.211166 0.685543 0.077 Uiso calc 1 A 1
H H10B 0.290984 0.256245 0.670942 0.077 Uiso calc 1 A 1
C C11 0.4327(18) 0.1955(7) 0.6897(5) 0.075(5) Uani d 1 . .
H H11A 0.454379 0.222523 0.669827 0.090 Uiso calc 1 A 1
H H11B 0.495740 0.186865 0.707623 0.090 Uiso calc 1 A 1
C C12 0.410(2) 0.1538(7) 0.6622(5) 0.080(6) Uani d 1 . .
H H12A 0.348042 0.162293 0.643670 0.096 Uiso calc 1 . .
H H12B 0.388221 0.126535 0.681756 0.096 Uiso calc 1 . .
C C13 0.4948(17) 0.1345(5) 0.6319(5) 0.058(4) Uani d 1 . .
H H13A 0.558071 0.125656 0.649529 0.070 Uiso calc 1 . .
H H13B 0.468845 0.104297 0.617178 0.070 Uiso calc 1 . .
C C14 0.4669(12) 0.1804(5) 0.5609(4) 0.038(2) Uani d 1 . .
C C15 0.6125(13) 0.2025(5) 0.6007(4) 0.041(3) Uani d 1 . .
C C16 0.6958(15) 0.2056(6) 0.6307(5) 0.054(3) Uani d 1 . .
H H16 0.700134 0.184491 0.655557 0.065 Uiso calc 1 . .
C C17 0.7726(15) 0.2413(6) 0.6224(5) 0.058(4) Uani d 1 . .
H H17 0.830267 0.245099 0.642331 0.070 Uiso calc 1 . .
C C18 0.7656(14) 0.2710(6) 0.5859(5) 0.053(3) Uani d 1 . .
H H18 0.819566 0.294744 0.581200 0.063 Uiso calc 1 . .
C C19 0.6845(11) 0.2679(5) 0.5560(5) 0.041(3) Uani d 1 . .
H H19 0.682500 0.288561 0.530649 0.049 Uiso calc 1 . .
C C20 0.6060(11) 0.2339(5) 0.5638(4) 0.040(3) Uani d 1 . .
C C21 0.4695(17) 0.2511(6) 0.5066(6) 0.0393(17) Uani d 0.681(9) B 1
H H21A 0.408801 0.234103 0.492648 0.047 Uiso calc 0.681(9) B 1
H H21B 0.522586 0.257974 0.483251 0.047 Uiso calc 0.681(9) B 1
C C22 0.4317(15) 0.2995(6) 0.5265(6) 0.0399(17) Uani d 0.681(9) B 1
H H22A 0.392960 0.292875 0.554338 0.048 Uiso calc 0.681(9) B 1
H H22B 0.493724 0.320324 0.533616 0.048 Uiso calc 0.681(9) B 1
C C23 0.3594(15) 0.3266(7) 0.4944(6) 0.0400(15) Uani d 0.681(9) B 1
H H23A 0.402087 0.338613 0.469140 0.048 Uiso calc 0.681(9) B 1
H H23B 0.306081 0.303294 0.482622 0.048 Uiso calc 0.681(9) B 1
C C24 0.2269(17) 0.3514(6) 0.5461(6) 0.0406(17) Uani d 0.681(9) B 1
H H24A 0.261009 0.328651 0.567301 0.049 Uiso calc 0.681(9) B 1
H H24B 0.171297 0.332786 0.530184 0.049 Uiso calc 0.681(9) B 1
C C25 0.1747(12) 0.3930(5) 0.5718(4) 0.0413(18) Uani d 0.681(9) B 1
H H25A 0.143925 0.416686 0.550567 0.050 Uiso calc 0.681(9) B 1
H H25B 0.115911 0.379355 0.589651 0.050 Uiso calc 0.681(9) B 1
C C21' 0.489(4) 0.2353(12) 0.4953(7) 0.0388(19) Uani d 0.319(9) B 2
H H21C 0.433132 0.213912 0.482825 0.047 Uiso calc 0.319(9) B 2
H H21D 0.551916 0.233669 0.475766 0.047 Uiso calc 0.319(9) B 2
C C22' 0.449(3) 0.2880(12) 0.4988(13) 0.0395(17) Uani d 0.319(9) B 2
H H22C 0.503869 0.308180 0.513761 0.047 Uiso calc 0.319(9) B 2
H H22D 0.439339 0.301392 0.468637 0.047 Uiso calc 0.319(9) B 2
C C23' 0.345(3) 0.2920(11) 0.5242(13) 0.0399(17) Uani d 0.319(9) B 2
H H23C 0.293464 0.269287 0.510687 0.048 Uiso calc 0.319(9) B 2
H H23D 0.357666 0.281038 0.554936 0.048 Uiso calc 0.319(9) B 2
C C24' 0.211(3) 0.3428(7) 0.5555(14) 0.0406(17) Uani d 0.319(9) B 2
H H24C 0.229450 0.322803 0.581808 0.049 Uiso calc 0.319(9) B 2
H H24D 0.149864 0.326682 0.541084 0.049 Uiso calc 0.319(9) B 2
C C25' 0.1747(12) 0.3930(5) 0.5718(4) 0.0413(18) Uani d 0.319(9) B 2
H H25C 0.161092 0.413958 0.545677 0.050 Uiso calc 0.319(9) B 2
H H25D 0.106475 0.388786 0.587498 0.050 Uiso calc 0.319(9) B 2
C C26 0.2505(14) 0.4201(5) 0.6023(5) 0.046(3) Uani d 1 . .
H H26A 0.312779 0.430969 0.584926 0.056 Uiso calc 1 B 1
H H26B 0.214700 0.449831 0.613766 0.056 Uiso calc 1 B 1
C C27 0.3185(16) 0.1754(7) 0.7515(4) 0.072(2) Uani d 0.746(18) A 1
H H27A 0.255662 0.187220 0.767951 0.087 Uiso calc 0.746(18) A 1
H H27B 0.295770 0.146851 0.733574 0.087 Uiso calc 0.746(18) A 1
C C28 0.3966(13) 0.1588(5) 0.7831(4) 0.073(2) Uani d 0.746(18) A 1
C C29 0.4555(15) 0.1920(7) 0.8078(5) 0.074(2) Uani d 0.746(18) A 1
H H29 0.444106 0.226226 0.803759 0.089 Uiso calc 0.746(18) A 1
C C30 0.5300(16) 0.1765(7) 0.8380(6) 0.075(2) Uani d 0.746(18) A 1
H H30 0.569256 0.200024 0.854511 0.090 Uiso calc 0.746(18) A 1
C C31 0.5480(18) 0.1271(6) 0.8445(6) 0.075(3) Uani d 0.746(18) A 1
H H31 0.599265 0.116330 0.865294 0.090 Uiso calc 0.746(18) A 1
C C32 0.4903(16) 0.0936(7) 0.8202(6) 0.075(3) Uani d 0.746(18) A 1
H H32 0.502068 0.059497 0.824296 0.090 Uiso calc 0.746(18) A 1
C C33 0.4156(15) 0.1092(6) 0.7900(6) 0.074(2) Uani d 0.746(18) A 1
H H33 0.376426 0.085619 0.773644 0.089 Uiso calc 0.746(18) A 1
C C27' 0.304(2) 0.1746(16) 0.7488(6) 0.072(2) Uani d 0.254(18) A 2
H H27C 0.232967 0.185105 0.758961 0.087 Uiso calc 0.254(18) A 2
H H27D 0.295671 0.144229 0.731239 0.087 Uiso calc 0.254(18) A 2
C C28' 0.371(2) 0.1648(11) 0.7868(7) 0.074(2) Uani d 0.254(18) A 2
C C29' 0.444(3) 0.1990(12) 0.8017(12) 0.074(2) Uani d 0.254(18) A 2
H H29' 0.450342 0.229539 0.786786 0.089 Uiso calc 0.254(18) A 2
C C30' 0.507(3) 0.1896(15) 0.8379(13) 0.075(3) Uani d 0.254(18) A 2
H H30' 0.556415 0.213688 0.847388 0.090 Uiso calc 0.254(18) A 2
C C31' 0.500(3) 0.1458(15) 0.8606(14) 0.075(3) Uani d 0.254(18) A 2
H H31' 0.543879 0.139315 0.885481 0.090 Uiso calc 0.254(18) A 2
C C32' 0.428(4) 0.1116(15) 0.8459(12) 0.075(3) Uani d 0.254(18) A 2
H H32' 0.421156 0.081179 0.860955 0.090 Uiso calc 0.254(18) A 2
C C33' 0.364(3) 0.1208(12) 0.8097(11) 0.074(2) Uani d 0.254(18) A 2
H H33' 0.314823 0.096533 0.800318 0.089 Uiso calc 0.254(18) A 2
C C34 0.2517(12) 0.3938(6) 0.4765(5) 0.0407(16) Uani d 0.681(9) B 1
H H34A 0.224693 0.368338 0.455959 0.049 Uiso calc 0.681(9) B 1
H H34B 0.189161 0.411126 0.488580 0.049 Uiso calc 0.681(9) B 1
C C35 0.3114(10) 0.4288(5) 0.4506(4) 0.0405(16) Uani d 0.681(9) B 1
C C36 0.2719(12) 0.4469(5) 0.4110(4) 0.0417(17) Uani d 0.681(9) B 1
H H36 0.204601 0.436080 0.400793 0.050 Uiso calc 0.681(9) B 1
C C37 0.3284(11) 0.4802(5) 0.3861(5) 0.0421(18) Uani d 0.681(9) B 1
H H37 0.299724 0.492020 0.359081 0.051 Uiso calc 0.681(9) B 1
C C38 0.4262(12) 0.4967(6) 0.4000(5) 0.0414(18) Uani d 0.681(9) B 1
H H38 0.465050 0.519778 0.382995 0.050 Uiso calc 0.681(9) B 1
C C39 0.4664(12) 0.4788(5) 0.4393(5) 0.0405(18) Uani d 0.681(9) B 1
H H39 0.533744 0.489738 0.449288 0.049 Uiso calc 0.681(9) B 1
C C40 0.4101(11) 0.4454(5) 0.4642(5) 0.0404(17) Uani d 0.681(9) B 1
H H40 0.439258 0.433626 0.491143 0.048 Uiso calc 0.681(9) B 1
C C34' 0.271(2) 0.3607(10) 0.4802(8) 0.0402(16) Uani d 0.319(9) B 2
H H34C 0.285128 0.333948 0.458797 0.048 Uiso calc 0.319(9) B 2
H H34D 0.193036 0.365462 0.480358 0.048 Uiso calc 0.319(9) B 2
C C35' 0.3155(16) 0.4048(9) 0.4610(6) 0.0406(15) Uani d 0.319(9) B 2
C C36' 0.2624(18) 0.4306(9) 0.4283(8) 0.0410(17) Uani d 0.319(9) B 2
H H36' 0.195531 0.419107 0.418149 0.049 Uiso calc 0.319(9) B 2
C C37' 0.305(2) 0.4726(9) 0.4101(10) 0.0414(17) Uani d 0.319(9) B 2
H H37' 0.267343 0.489723 0.387706 0.050 Uiso calc 0.319(9) B 2
C C38' 0.402(2) 0.4900(12) 0.4242(9) 0.0412(18) Uani d 0.319(9) B 2
H H38' 0.431265 0.518988 0.411658 0.049 Uiso calc 0.319(9) B 2
C C39' 0.456(2) 0.4648(9) 0.4567(10) 0.0407(19) Uani d 0.319(9) B 2
H H39' 0.522409 0.476368 0.466702 0.049 Uiso calc 0.319(9) B 2
C C40' 0.4129(19) 0.4228(9) 0.4749(8) 0.0405(18) Uani d 0.319(9) B 2
H H40' 0.450801 0.405838 0.497350 0.049 Uiso calc 0.319(9) B 2
C C41 -0.0597(7) 0.4454(4) 0.6791(5) 0.047(3) Uani d 1 . .
H H41 -0.111630 0.429540 0.658640 0.057 Uiso calc 1 . .
C C42 -0.0621(7) 0.4261(6) 0.7208(4) 0.050(3) Uani d 1 . .
H H42 -0.115705 0.399337 0.724595 0.059 Uiso calc 1 . .
C C43 -0.0456(11) 0.4566(5) 0.7617(4) 0.049(3) Uani d 1 . .
H H43A -0.093825 0.445097 0.785389 0.059 Uiso calc 1 . .
H H43B -0.062843 0.491318 0.755241 0.059 Uiso calc 1 . .
C C44 0.0693(10) 0.4528(6) 0.7775(4) 0.049(3) Uani d 1 . .
H H44A 0.087573 0.482858 0.794193 0.059 Uiso calc 1 . .
H H44B 0.075453 0.424596 0.798051 0.059 Uiso calc 1 . .
C C45 0.1481(9) 0.4462(5) 0.7406(3) 0.042(3) Uani d 1 . .
H H45 0.220184 0.435587 0.750433 0.050 Uiso calc 1 . .
C C46 0.1467(10) 0.4741(3) 0.6989(5) 0.048(3) Uani d 1 . .
H H46 0.218207 0.478730 0.685320 0.057 Uiso calc 1 . .
C C47 0.0697(12) 0.5148(5) 0.6888(6) 0.060(4) Uani d 1 . .
H H47A 0.105141 0.539337 0.669719 0.073 Uiso calc 1 . .
H H47B 0.049889 0.531315 0.716753 0.073 Uiso calc 1 . .
C C48 -0.0312(13) 0.4969(5) 0.6657(5) 0.059(4) Uani d 1 . .
H H48A -0.090487 0.519199 0.673155 0.070 Uiso calc 1 . .
H H48B -0.020579 0.498070 0.633287 0.070 Uiso calc 1 . .
C C49 0.4436(8) 0.0777(3) 0.5302(5) 0.038(3) Uani d 1 . .
H H49 0.512373 0.079872 0.546541 0.046 Uiso calc 1 . .
C C50 0.4406(9) 0.1056(5) 0.4895(4) 0.048(3) Uani d 1 . .
H H50 0.507576 0.123669 0.482628 0.058 Uiso calc 1 . .
C C51 0.3770(15) 0.0910(7) 0.4495(5) 0.078(5) Uani d 1 . .
H H51A 0.409413 0.061347 0.436355 0.094 Uiso calc 1 . .
H H51B 0.381509 0.117676 0.427379 0.094 Uiso calc 1 . .
C C52 0.2599(16) 0.0804(9) 0.4589(7) 0.106(7) Uani d 1 . .
H H52A 0.216987 0.091432 0.433332 0.127 Uiso calc 1 . .
H H52B 0.249949 0.044536 0.462079 0.127 Uiso calc 1 . .
C C53 0.2208(11) 0.1056(7) 0.5000(6) 0.082(5) Uani d 1 . .
H H53 0.157658 0.127036 0.494820 0.099 Uiso calc 1 . .
C C54 0.2226(9) 0.0848(4) 0.5412(9) 0.081(5) Uani d 1 . .
H H54 0.160358 0.093184 0.560253 0.098 Uiso calc 1 . .
C C55 0.2737(12) 0.0362(6) 0.5517(9) 0.092(8) Uani d 1 . .
H H55A 0.229352 0.009868 0.538839 0.110 Uiso calc 1 . .
H H55B 0.273375 0.031851 0.584148 0.110 Uiso calc 1 . .
C C56 0.3874(10) 0.0293(4) 0.5352(5) 0.048(3) Uani d 1 . .
H H56A 0.426816 0.008413 0.556319 0.057 Uiso calc 1 . .
H H56B 0.386192 0.012233 0.506270 0.057 Uiso calc 1 . .

loop_
_atom_site_aniso_label
_atom_site_aniso_U_11
_atom_site_aniso_U_22
_atom_site_aniso_U_33
_atom_site_aniso_U_12
_atom_site_aniso_U_13
_atom_site_aniso_U_23
Ir1 0.0414(3) 0.0313(3) 0.0443(3) -0.0005(2) 0.0011(2) -0.0007(2)
Ir2 0.0368(3) 0.0475(3) 0.0472(3) 0.0020(2) 0.0050(2) 0.0225(3)
Br1 0.0612(10) 0.0452(8) 0.0683(10) -0.0091(7) -0.0093(9) 0.0005(7)
Br2 0.0720(13) 0.1227(19) 0.0546(10) 0.0440(13) 0.0193(9) 0.0360(11)
N1 0.046(5) 0.031(5) 0.038(5) 0.002(4) -0.003(4) -0.004(4)
N2 0.039(5) 0.041(6) 0.034(5) 0.001(4) -0.002(4) -0.006(4)
N3 0.103(6) 0.060(5) 0.051(4) 0.007(4) 0.013(4) 0.001(4)
N3' 0.103(6) 0.060(5) 0.051(5) 0.006(5) 0.013(4) 0.001(4)
N4 0.068(7) 0.027(5) 0.030(5) 0.009(4) 0.005(4) 0.003(4)
N5 0.042(4) 0.038(4) 0.034(3) 0.001(3) 0.005(3) 0.011(3)
N6 0.043(3) 0.041(3) 0.036(3) -0.003(3) 0.000(3) 0.009(3)
N6' 0.044(3) 0.041(3) 0.036(3) -0.002(3) 0.001(3) 0.009(3)
C1 0.042(6) 0.043(6) 0.023(5) -0.004(5) -0.013(4) -0.015(4)
C2 0.044(5) 0.041(7) 0.034(6) -0.002(5) -0.005(4) -0.006(5)
C3 0.058(7) 0.048(9) 0.063(9) -0.002(6) 0.016(6) -0.005(7)
C4 0.048(7) 0.058(9) 0.042(6) -0.002(6) 0.019(6) -0.017(5)
C5 0.048(7) 0.065(10) 0.046(7) -0.001(7) 0.007(6) -0.014(6)
C6 0.040(6) 0.043(7) 0.033(6) 0.003(5) -0.004(5) -0.009(5)
C7 0.041(5) 0.040(7) 0.037(6) 0.005(5) 0.002(4) -0.003(5)
C8 0.059(9) 0.034(6) 0.040(6) 0.001(6) 0.005(6) -0.004(5)
C9 0.070(9) 0.043(7) 0.049(8) -0.007(5) -0.010(7) -0.001(6)
C10 0.114(10) 0.036(7) 0.044(7) -0.004(7) -0.002(7) -0.010(5)
C11 0.130(14) 0.053(9) 0.041(8) 0.019(8) 0.021(8) 0.007(6)
C12 0.147(18) 0.051(9) 0.044(8) 0.011(10) 0.035(10) 0.010(6)
C13 0.119(14) 0.028(6) 0.029(6) 0.000(7) 0.017(7) 0.005(5)
C14 0.052(7) 0.029(5) 0.033(5) 0.007(5) 0.013(4) 0.006(4)
C15 0.062(7) 0.038(6) 0.023(5) 0.010(5) 0.007(4) -0.007(4)
C16 0.075(9) 0.054(8) 0.034(6) 0.013(6) -0.003(6) -0.012(6)
C17 0.069(9) 0.061(9) 0.044(7) 0.008(6) -0.012(7) -0.012(6)
C18 0.053(8) 0.058(9) 0.047(7) 0.002(6) -0.002(6) -0.010(6)
C19 0.041(6) 0.046(7) 0.036(6) -0.001(5) 0.009(5) -0.006(5)
C20 0.042(6) 0.041(6) 0.037(6) 0.006(4) 0.008(4) 0.002(5)
C21 0.043(4) 0.040(3) 0.035(3) 0.000(3) 0.002(3) 0.010(3)
C22 0.043(4) 0.041(4) 0.036(3) 0.000(3) 0.001(3) 0.008(3)
C23 0.043(3) 0.041(3) 0.036(3) -0.002(3) 0.001(3) 0.009(3)
C24 0.044(4) 0.042(3) 0.036(3) -0.003(3) 0.001(3) 0.009(3)
C25 0.045(4) 0.042(4) 0.037(4) -0.001(3) 0.002(3) 0.008(3)
C21' 0.043(4) 0.039(4) 0.034(4) 0.000(3) 0.003(3) 0.010(3)
C22' 0.043(4) 0.040(3) 0.035(3) -0.001(3) 0.002(3) 0.009(3)
C23' 0.043(3) 0.041(3) 0.036(3) -0.001(3) 0.002(3) 0.009(3)
C24' 0.044(4) 0.042(4) 0.036(3) -0.003(3) 0.001(3) 0.008(3)
C25' 0.045(4) 0.042(4) 0.037(4) -0.001(3) 0.002(3) 0.008(3)
C26 0.060(8) 0.035(6) 0.044(6) 0.001(5) -0.003(5) 0.006(4)
C27 0.103(6) 0.061(5) 0.052(4) 0.005(4) 0.012(4) 0.001(4)
C28 0.104(6) 0.062(5) 0.053(4) 0.003(4) 0.011(4) 0.002(3)
C29 0.105(6) 0.063(5) 0.055(4) 0.002(4) 0.011(4) 0.002(4)
C30 0.105(6) 0.064(5) 0.056(4) 0.001(5) 0.010(4) 0.002(4)
C31 0.105(6) 0.064(5) 0.056(4) 0.002(5) 0.009(4) 0.002(4)
C32 0.106(6) 0.064(5) 0.056(4) 0.002(5) 0.009(4) 0.002(4)
C33 0.105(6) 0.063(5) 0.055(4) 0.002(4) 0.009(4) 0.002(4)
C27' 0.104(6) 0.061(5) 0.052(4) 0.005(4) 0.012(4) 0.001(4)
C28' 0.104(6) 0.062(5) 0.054(4) 0.003(4) 0.011(4) 0.002(4)
C29' 0.105(6) 0.063(5) 0.055(4) 0.002(4) 0.011(4) 0.002(4)
C30' 0.105(6) 0.063(5) 0.055(4) 0.002(5) 0.010(4) 0.002(4)
C31' 0.105(6) 0.064(5) 0.056(4) 0.002(5) 0.009(4) 0.002(4)
C32' 0.105(6) 0.063(5) 0.056(4) 0.002(5) 0.009(4) 0.002(4)
C33' 0.105(6) 0.063(5) 0.055(4) 0.002(5) 0.010(4) 0.002(4)
C34 0.043(3) 0.043(3) 0.036(3) -0.004(3) -0.001(3) 0.009(3)
C35 0.042(3) 0.043(3) 0.036(3) -0.004(3) 0.000(3) 0.010(3)
C36 0.043(4) 0.045(4) 0.037(3) -0.005(3) 0.000(3) 0.010(3)
C37 0.043(4) 0.046(4) 0.037(4) -0.005(3) 0.000(3) 0.010(3)
C38 0.043(4) 0.045(4) 0.037(4) -0.005(3) 0.001(3) 0.009(3)
C39 0.041(4) 0.044(4) 0.036(4) -0.004(3) 0.000(3) 0.009(3)
C40 0.041(3) 0.043(4) 0.037(3) -0.004(3) 0.000(3) 0.009(3)
C34' 0.043(3) 0.042(3) 0.036(3) -0.003(3) 0.000(3) 0.009(3)
C35' 0.043(3) 0.043(3) 0.036(3) -0.004(3) 0.000(3) 0.009(3)
C36' 0.043(4) 0.043(4) 0.037(3) -0.005(3) 0.000(3) 0.010(3)
C37' 0.043(4) 0.044(4) 0.037(3) -0.005(3) 0.000(3) 0.010(3)
C38' 0.042(4) 0.044(4) 0.037(4) -0.005(3) 0.000(3) 0.010(3)
C39' 0.042(4) 0.044(4) 0.037(4) -0.004(3) 0.000(3) 0.009(3)
C40' 0.042(4) 0.043(4) 0.036(4) -0.004(3) 0.000(3) 0.009(3)
C41 0.034(7) 0.055(7) 0.053(6) 0.014(5) 0.003(6) 0.009(6)
C42 0.044(7) 0.056(8) 0.049(6) 0.003(6) 0.007(5) 0.006(5)
C43 0.050(7) 0.041(7) 0.055(7) 0.006(6) 0.006(6) 0.004(6)
C44 0.050(7) 0.052(9) 0.045(7) 0.004(6) 0.005(5) -0.004(6)
C45 0.043(6) 0.041(7) 0.042(6) -0.003(6) 0.000(5) -0.011(5)
C46 0.054(7) 0.039(7) 0.051(7) -0.009(5) 0.003(6) -0.005(5)
C47 0.078(10) 0.045(8) 0.058(9) 0.005(6) 0.012(7) 0.006(7)
C48 0.068(9) 0.058(8) 0.051(9) 0.012(7) 0.011(7) 0.017(7)
C49 0.023(5) 0.041(6) 0.050(7) -0.004(5) 0.000(5) 0.005(5)
C50 0.059(8) 0.038(7) 0.047(7) -0.003(6) 0.005(6) 0.003(5)
C51 0.120(13) 0.063(11) 0.051(8) -0.019(10) -0.018(8) 0.008(8)
C52 0.108(13) 0.081(15) 0.128(14) -0.022(12) -0.052(11) 0.011(12)
C53 0.036(7) 0.079(12) 0.132(12) -0.008(8) -0.035(8) 0.033(9)
C54 0.032(7) 0.066(10) 0.147(14) -0.001(6) -0.005(9) 0.045(11)
C55 0.048(9) 0.061(11) 0.16(2) -0.003(7) 0.015(11) 0.047(12)
C56 0.037(7) 0.042(7) 0.064(9) -0.008(5) -0.013(6) 0.008(6)

loop_
_atom_type_symbol
_atom_type_description
_atom_type_scat_dispersion_real
_atom_type_scat_dispersion_imag
_atom_type_scat_source
C C 0.0033 0.0016 'International Tables Vol C Tables 4.2.6.8 and 6.1.1.4'
H H 0.0000 0.0000 'International Tables Vol C Tables 4.2.6.8 and 6.1.1.4'
N N 0.0061 0.0033 'International Tables Vol C Tables 4.2.6.8 and 6.1.1.4'
Br Br -0.2901 2.4595 'International Tables Vol C Tables 4.2.6.8 and 6.1.1.4'
Ir Ir -1.4442 7.9887 'International Tables Vol C Tables 4.2.6.8 and 6.1.1.4'

loop_
_geom_angle_atom_site_label_1
_geom_angle_atom_site_label_2
_geom_angle_atom_site_label_3
_geom_angle
C1 Ir1 C45 89.9(5)
C1 Ir1 C46 89.7(5)
C45 Ir1 C46 40.2(5)
C1 Ir1 C41 155.5(5)
C45 Ir1 C41 97.0(6)
C46 Ir1 C41 80.9(5)
C1 Ir1 C42 166.4(5)
C45 Ir1 C42 80.6(5)
C46 Ir1 C42 89.3(6)
C41 Ir1 C42 37.1(5)
C1 Ir1 Br1 93.6(3)
C45 Ir1 Br1 156.2(4)
C46 Ir1 Br1 163.0(4)
C41 Ir1 Br1 89.4(4)
C42 Ir1 Br1 91.3(4)
C14 Ir2 C50 91.4(5)
C14 Ir2 C49 90.4(5)
C50 Ir2 C49 39.4(5)
C14 Ir2 C54 155.7(7)
C50 Ir2 C54 97.0(8)
C49 Ir2 C54 82.0(5)
C14 Ir2 C53 166.8(7)
C50 Ir2 C53 81.2(7)
C49 Ir2 C53 90.7(6)
C54 Ir2 C53 37.2(8)
C14 Ir2 Br2 90.2(4)
C50 Ir2 Br2 156.8(4)
C49 Ir2 Br2 163.7(4)
C54 Ir2 Br2 90.8(5)
C53 Ir2 Br2 92.4(5)
C1 N1 C2 111.8(12)
C1 N1 C26 124.7(12)
C2 N1 C26 123.4(12)
C7 N2 C1 109.4(11)
C7 N2 C8 126.4(12)
C1 N2 C8 123.9(12)
C10 N3 C11 111.9(14)
C10 N3 C27 111.7(15)
C11 N3 C27 108.6(13)
C10 N3' C11 111.9(14)
C10 N3' C27' 106(2)
C11 N3' C27' 113(2)
C14 N4 C15 111.5(11)
C14 N4 C13 123.7(14)
C15 N4 C13 124.7(13)
C14 N5 C20 112.1(11)
C14 N5 C21 125.1(14)
C20 N5 C21 120.2(13)
C14 N5 C21' 122(2)
C20 N5 C21' 125(2)
C23 N6 C24 111.5(15)
C23 N6 C34 104.8(12)
C24 N6 C34 109.8(14)
C24' N6' C23' 111(2)
C24' N6' C34' 112(3)
C23' N6' C34' 114(3)
N1 C1 N2 104.8(12)
N1 C1 Ir1 126.8(10)
N2 C1 Ir1 127.7(10)
C7 C2 N1 107.6(13)
C7 C2 C3 121.0(15)
N1 C2 C3 131.3(14)
C4 C3 C2 114.6(15)
C4 C3 H3 122.7
C2 C3 H3 122.7
C5 C4 C3 124.5(15)
C5 C4 H4 117.8
C3 C4 H4 117.8
C4 C5 C6 120.1(16)
C4 C5 H5 120.0
C6 C5 H5 120.0
C7 C6 C5 115.8(14)
C7 C6 H6 122.1
C5 C6 H6 122.1
C2 C7 C6 124.0(14)
C2 C7 N2 106.4(12)
C6 C7 N2 129.7(13)
N2 C8 C9 111.9(12)
N2 C8 H8A 109.2
C9 C8 H8A 109.2
N2 C8 H8AB 109.2
C9 C8 H8AB 109.2
H8A C8 H8AB 107.9
C10 C9 C8 114.0(15)
C10 C9 H9A 108.8
C8 C9 H9A 108.8
C10 C9 H9AB 108.8
C8 C9 H9AB 108.8
H9A C9 H9AB 107.7
N3 C10 C9 112.9(14)
N3' C10 C9 113.4(15)
N3 C10 H10A 109.0
C9 C10 H10A 109.0
N3 C10 H10B 109.0
C9 C10 H10B 109.0
H10A C10 H10B 107.8
C12 C11 N3' 120(3)
C12 C11 N3 122(2)
C12 C11 H11A 106.9
N3 C11 H11A 106.9
C12 C11 H11B 106.9
N3 C11 H11B 106.9
H11A C11 H11B 106.7
C11 C12 C13 119(2)
C11 C12 H12A 107.5
C13 C12 H12A 107.5
C11 C12 H12B 107.5
C13 C12 H12B 107.5
H12A C12 H12B 107.0
N4 C13 C12 111.8(13)
N4 C13 H13A 109.3
C12 C13 H13A 109.3
N4 C13 H13B 109.3
C12 C13 H13B 109.3
H13A C13 H13B 107.9
N4 C14 N5 104.9(13)
N4 C14 Ir2 126.6(10)
N5 C14 Ir2 128.2(10)
C16 C15 N4 132.5(14)
C16 C15 C20 121.6(15)
N4 C15 C20 106.0(12)
C15 C16 C17 116.8(15)
C15 C16 H16 121.6
C17 C16 H16 121.6
C18 C17 C16 120.6(16)
C18 C17 H17 119.7
C16 C17 H17 119.7
C19 C18 C17 123.0(17)
C19 C18 H18 118.5
C17 C18 H18 118.5
C18 C19 C20 117.6(15)
C18 C19 H19 121.2
C20 C19 H19 121.2
C19 C20 N5 134.0(13)
C19 C20 C15 120.2(14)
N5 C20 C15 105.5(12)
N5 C21 C22 111.5(14)
N5 C21 H21A 109.3
C22 C21 H21A 109.3
N5 C21 H21B 109.3
C22 C21 H21B 109.3
H21A C21 H21B 108.0
C23 C22 C21 110.7(14)
C23 C22 H22A 109.5
C21 C22 H22A 109.5
C23 C22 H22B 109.5
C21 C22 H22B 109.5
H22A C22 H22B 108.1
N6 C23 C22 112.8(14)
N6 C23 H23A 109.0
C22 C23 H23A 109.0
N6 C23 H23B 109.0
C22 C23 H23B 109.0
H23A C23 H23B 107.8
N6 C24 C25 114.0(15)
N6 C24 H24A 108.8
C25 C24 H24A 108.8
N6 C24 H24B 108.8
C25 C24 H24B 108.8
H24A C24 H24B 107.6
C26 C25 C24 113.5(14)
C26 C25 H25A 108.9
C24 C25 H25A 108.9
C26 C25 H25B 108.9
C24 C25 H25B 108.9
H25A C25 H25B 107.7
N5 C21' C22' 108(2)
N5 C21' H21C 110.2
C22' C21' H21C 110.2
N5 C21' H21D 110.2
C22' C21' H21D 110.2
H21C C21' H21D 108.5
C23' C22' C21' 113(3)
C23' C22' H22C 109.1
C21' C22' H22C 109.1
C23' C22' H22D 109.1
C21' C22' H22D 109.1
H22C C22' H22D 107.8
N6' C23' C22' 115(3)
N6' C23' H23C 108.5
C22' C23' H23C 108.5
N6' C23' H23D 108.5
C22' C23' H23D 108.5
H23C C23' H23D 107.5
N6' C24' C25' 118(2)
N6' C24' H24C 107.7
C25' C24' H24C 107.7
N6' C24' H24D 107.7
C25' C24' H24D 107.7
H24C C24' H24D 107.1
C26 C25' C24' 116(2)
C26 C25' H25C 108.2
C24' C25' H25C 108.2
C26 C25' H25D 108.2
C24' C25' H25D 108.2
H25C C25' H25D 107.4
N1 C26 C25' 113.5(11)
N1 C26 C25 113.5(11)
N1 C26 H26A 108.9
C25 C26 H26A 108.9
N1 C26 H26B 108.9
C25 C26 H26B 108.9
H26A C26 H26B 107.7
C28 C27 N3 115.9(11)
C28 C27 H27A 108.3
N3 C27 H27A 108.3
C28 C27 H27B 108.3
N3 C27 H27B 108.3
H27A C27 H27B 107.4
C33 C28 C29 117.5(18)
C33 C28 C27 121.4(10)
C29 C28 C27 121.1(10)
C30 C29 C28 121.5(15)
C30 C29 H29 119.3
C28 C29 H29 119.3
C29 C30 C31 120.3(18)
C29 C30 H30 119.8
C31 C30 H30 119.8
C30 C31 C32 119(2)
C30 C31 H31 120.5
C32 C31 H31 120.5
C31 C32 C33 120.6(18)
C31 C32 H32 119.7
C33 C32 H32 119.7
C32 C33 C28 121.1(15)
C32 C33 H33 119.4
C28 C33 H33 119.4
C28' C27' N3' 110.6(16)
C28' C27' H27C 109.5
N3' C27' H27C 109.5
C28' C27' H27D 109.5
N3' C27' H27D 109.5
H27C C27' H27D 108.1
C33' C28' C29' 117.2(19)
C33' C28' C27' 121.4(10)
C29' C28' C27' 121.4(10)
C30' C29' C28' 121.3(16)
C30' C29' H29' 119.4
C28' C29' H29' 119.4
C29' C30' C31' 121(3)
C29' C30' H30' 119.3
C31' C30' H30' 119.3
C30' C31' C32' 118(3)
C30' C31' H31' 121.2
C32' C31' H31' 121.2
C31' C32' C33' 121(3)
C31' C32' H32' 119.3
C33' C32' H32' 119.3
C32' C33' C28' 121.2(16)
C32' C33' H33' 119.4
C28' C33' H33' 119.4
C35 C34 N6 119.3(10)
C35 C34 H34A 107.5
N6 C34 H34A 107.5
C35 C34 H34B 107.5
N6 C34 H34B 107.5
H34A C34 H34B 107.0
C40 C35 C36 117.6(16)
C40 C35 C34 121.5(9)
C36 C35 C34 121.0(8)
C37 C36 C35 121.3(13)
C37 C36 H36 119.4
C35 C36 H36 119.4
C36 C37 C38 120.7(14)
C36 C37 H37 119.7
C38 C37 H37 119.7
C37 C38 C39 118.5(17)
C37 C38 H38 120.7
C39 C38 H38 120.7
C38 C39 C40 120.9(14)
C38 C39 H39 119.5
C40 C39 H39 119.5
C39 C40 C35 121.0(13)
C39 C40 H40 119.5
C35 C40 H40 119.5
C35' C34' N6' 124.5(18)
C35' C34' H34C 106.2
N6' C34' H34C 106.2
C35' C34' H34D 106.2
N6' C34' H34D 106.2
H34C C34' H34D 106.4
C40' C35' C36' 117.7(19)
C40' C35' C34' 121.1(10)
C36' C35' C34' 121.2(10)
C37' C36' C35' 121.0(13)
C37' C36' H36' 119.5
C35' C36' H36' 119.5
C38' C37' C36' 121(2)
C38' C37' H37' 119.7
C36' C37' H37' 119.7
C39' C38' C37' 119(3)
C39' C38' H38' 120.5
C37' C38' H38' 120.5
C40' C39' C38' 120(2)
C40' C39' H39' 119.8
C38' C39' H39' 119.8
C39' C40' C35' 121.2(13)
C39' C40' H40' 119.4
C35' C40' H40' 119.4
C42 C41 C48 127.9(15)
C42 C41 Ir1 71.5(3)
C48 C41 Ir1 110.4(9)
C42 C41 H41 113.0
C48 C41 H41 113.0
Ir1 C41 H41 113.0
C41 C42 C43 122.9(14)
C41 C42 Ir1 71.4(3)
C43 C42 Ir1 114.8(8)
C41 C42 H42 113.7
C43 C42 H42 113.7
Ir1 C42 H42 113.7
C42 C43 C44 110.5(11)
C42 C43 H43A 109.6
C44 C43 H43A 109.6
C42 C43 H43B 109.6
C44 C43 H43B 109.6
H43A C43 H43B 108.1
C45 C44 C43 113.7(11)
C45 C44 H44A 108.8
C43 C44 H44A 108.8
C45 C44 H44B 108.8
C43 C44 H44B 108.8
H44A C44 H44B 107.7
C46 C45 C44 124.5(13)
C46 C45 Ir1 69.9(3)
C44 C45 Ir1 110.3(8)
C46 C45 H45 114.5
C44 C45 H45 114.5
Ir1 C45 H45 114.5
C45 C46 C47 124.2(13)
C45 C46 Ir1 69.9(3)
C47 C46 Ir1 113.1(9)
C45 C46 H46 114.0
C47 C46 H46 114.0
Ir1 C46 H46 114.0
C46 C47 C48 113.2(12)
C46 C47 H47A 108.9
C48 C47 H47A 108.9
C46 C47 H47B 108.9
C48 C47 H47B 108.9
H47A C47 H47B 107.7
C41 C48 C47 111.9(12)
C41 C48 H48A 109.2
C47 C48 H48A 109.2
C41 C48 H48B 109.2
C47 C48 H48B 109.2
H48A C48 H48B 107.9
C50 C49 C56 122.2(12)
C50 C49 Ir2 70.3(3)
C56 C49 Ir2 114.0(7)
C50 C49 H49 114.3
C56 C49 H49 114.3
Ir2 C49 H49 114.3
C49 C50 C51 123.9(13)
C49 C50 Ir2 70.3(3)
C51 C50 Ir2 111.3(10)
C49 C50 H50 114.4
C51 C50 H50 114.4
Ir2 C50 H50 114.4
C50 C51 C52 114.6(15)
C50 C51 H51A 108.6
C52 C51 H51A 108.6
C50 C51 H51B 108.6
C52 C51 H51B 108.6
H51A C51 H51B 107.6
C53 C52 C51 112.5(17)
C53 C52 H52A 109.1
C51 C52 H52A 109.1
C53 C52 H52B 109.1
C51 C52 H52B 109.1
H52A C52 H52B 107.8
C54 C53 C52 124.0(19)
C54 C53 Ir2 71.4(4)
C52 C53 Ir2 114.4(12)
C54 C53 H53 113.4
C52 C53 H53 113.4
Ir2 C53 H53 113.4
C53 C54 C55 124(2)
C53 C54 Ir2 71.4(4)
C55 C54 Ir2 109.0(9)
C53 C54 H54 114.6
C55 C54 H54 114.6
Ir2 C54 H54 114.6
C54 C55 C56 116.3(13)
C54 C55 H55A 108.2
C56 C55 H55A 108.2
C54 C55 H55B 108.2
C56 C55 H55B 108.2
H55A C55 H55B 107.4
C49 C56 C55 111.5(11)
C49 C56 H56A 109.3
C55 C56 H56A 109.3
C49 C56 H56B 109.3
C55 C56 H56B 109.3
H56A C56 H56B 108.0

loop_
_geom_bond_atom_site_label_1
_geom_bond_atom_site_label_2
_geom_bond_distance
Ir1 C1 2.017(14)
Ir1 C45 2.144(6)
Ir1 C46 2.144(6)
Ir1 C41 2.147(6)
Ir1 C42 2.147(6)
Ir1 Br1 2.4843(17)
Ir2 C14 2.027(15)
Ir2 C50 2.144(6)
Ir2 C49 2.145(6)
Ir2 C54 2.146(6)
Ir2 C53 2.147(6)
Ir2 Br2 2.493(2)
N1 C1 1.338(18)
N1 C2 1.391(18)
N1 C26 1.461(17)
N2 C7 1.406(19)
N2 C1 1.413(17)
N2 C8 1.467(18)
N3 C10 1.465(15)
N3 C11 1.466(15)
N3 C27 1.516(15)
N3' C10 1.465(16)
N3' C11 1.465(16)
N3' C27' 1.515(15)
N4 C14 1.356(18)
N4 C15 1.40(2)
N4 C13 1.488(17)
N5 C14 1.369(17)
N5 C20 1.383(19)
N5 C21 1.486(18)
N5 C21' 1.486(18)
N6 C23 1.443(16)
N6 C24 1.444(16)
N6 C34 1.515(15)
N6' C24' 1.444(16)
N6' C23' 1.444(16)
N6' C34' 1.515(15)
C2 C7 1.36(2)
C2 C3 1.43(2)
C3 C4 1.39(2)
C3 H3 0.9500
C4 C5 1.38(2)
C4 H4 0.9500
C5 C6 1.41(2)
C5 H5 0.9500
C6 C7 1.39(2)
C6 H6 0.9500
C8 C9 1.53(2)
C8 H8A 0.9900
C8 H8AB 0.9900
C9 C10 1.53(2)
C9 H9A 0.9900
C9 H9AB 0.9900
C10 H10A 0.9900
C10 H10B 0.9900
C11 C12 1.44(3)
C11 H11A 0.9900
C11 H11B 0.9900
C12 C13 1.50(2)
C12 H12A 0.9900
C12 H12B 0.9900
C13 H13A 0.9900
C13 H13B 0.9900
C15 C16 1.39(2)
C15 C20 1.406(19)
C16 C17 1.39(3)
C16 H16 0.9500
C17 C18 1.37(2)
C17 H17 0.9500
C18 C19 1.37(2)
C18 H18 0.9500
C19 C20 1.38(2)
C19 H19 0.9500
C21 C22 1.525(13)
C21 H21A 0.9900
C21 H21B 0.9900
C22 C23 1.524(13)
C22 H22A 0.9900
C22 H22B 0.9900
C23 H23A 0.9900
C23 H23B 0.9900
C24 C25 1.525(13)
C24 H24A 0.9900
C24 H24B 0.9900
C25 C26 1.52(2)
C25 H25A 0.9900
C25 H25B 0.9900
C21' C22' 1.525(13)
C21' H21C 0.9900
C21' H21D 0.9900
C22' C23' 1.525(13)
C22' H22C 0.9900
C22' H22D 0.9900
C23' H23C 0.9900
C23' H23D 0.9900
C24' C25' 1.524(13)
C24' H24C 0.9900
C24' H24D 0.9900
C25' C26 1.52(2)
C25' H25C 0.9900
C25' H25D 0.9900
C26 H26A 0.9900
C26 H26B 0.9900
C27 C28 1.446(18)
C27 H27A 0.9900
C27 H27B 0.9900
C28 C33 1.388(12)
C28 C29 1.388(12)
C29 C30 1.378(9)
C29 H29 0.9500
C30 C31 1.379(9)
C30 H30 0.9500
C31 C32 1.379(9)
C31 H31 0.9500
C32 C33 1.379(9)
C32 H32 0.9500
C33 H33 0.9500
C27' C28' 1.446(18)
C27' H27C 0.9900
C27' H27D 0.9900
C28' C33' 1.388(12)
C28' C29' 1.388(12)
C29' C30' 1.379(9)
C29' H29' 0.9500
C30' C31' 1.379(9)
C30' H30' 0.9500
C31' C32' 1.379(9)
C31' H31' 0.9500
C32' C33' 1.379(9)
C32' H32' 0.9500
C33' H33' 0.9500
C34 C35 1.447(18)
C34 H34A 0.9900
C34 H34B 0.9900
C35 C40 1.388(12)
C35 C36 1.388(12)
C36 C37 1.378(9)
C36 H36 0.9500
C37 C38 1.378(9)
C37 H37 0.9500
C38 C39 1.379(9)
C38 H38 0.9500
C39 C40 1.379(9)
C39 H39 0.9500
C40 H40 0.9500
C34' C35' 1.45(2)
C34' H34C 0.9900
C34' H34D 0.9900
C35' C40' 1.388(12)
C35' C36' 1.388(12)
C36' C37' 1.379(9)
C36' H36' 0.9500
C37' C38' 1.379(9)
C37' H37' 0.9500
C38' C39' 1.379(9)
C38' H38' 0.9500
C39' C40' 1.379(9)
C39' H39' 0.9500
C40' H40' 0.9500
C41 C42 1.37(2)
C41 C48 1.505(8)
C41 H41 1.0000
C42 C43 1.506(8)
C42 H42 1.0000
C43 C44 1.531(13)
C43 H43A 0.9900
C43 H43B 0.9900
C44 C45 1.505(8)
C44 H44A 0.9900
C44 H44B 0.9900
C45 C46 1.473(19)
C45 H45 1.0000
C46 C47 1.505(8)
C46 H46 1.0000
C47 C48 1.531(13)
C47 H47A 0.9900
C47 H47B 0.9900
C48 H48A 0.9900
C48 H48B 0.9900
C49 C50 1.448(19)
C49 C56 1.505(8)
C49 H49 1.0000
C50 C51 1.505(8)
C50 H50 1.0000
C51 C52 1.531(13)
C51 H51A 0.9900
C51 H51B 0.9900
C52 C53 1.505(8)
C52 H52A 0.9900
C52 H52B 0.9900
C53 C54 1.37(3)
C53 H53 1.0000
C54 C55 1.505(8)
C54 H54 1.0000
C55 C56 1.531(13)
C55 H55A 0.9900
C55 H55B 0.9900
C56 H56A 0.9900
C56 H56B 0.9900

loop_
_geom_hbond_atom_site_label_D
_geom_hbond_atom_site_label_H
_geom_hbond_atom_site_label_A
_geom_hbond_site_symmetry_A
_geom_hbond_distance_DH
_geom_hbond_distance_HA
_geom_hbond_distance_DA
_geom_hbond_angle_DHA
_geom_hbond_publ_flag
C9 H9AB Br1 . 0.99 2.78 3.735(17) 161.6 yes
C12 H12A Br2 . 0.99 3.01 3.96(2) 160.8 yes
C19 H19 Br2 4_556 0.95 3.04 3.876(14) 147.0 yes
C21 H21B Br2 4_556 0.99 3.11 4.07(2) 163.6 yes
C25 H25B Br1 . 0.99 2.90 3.863(14) 165.0 yes
C21' H21D Br2 4_556 0.99 3.03 3.86(4) 142.2 yes
C23' H23C Br2 . 0.99 2.70 3.22(3) 113.0 yes
C25' H25D Br1 . 0.99 3.01 3.863(14) 145.2 yes

loop_
_geom_torsion_atom_site_label_1
_geom_torsion_atom_site_label_2
_geom_torsion_atom_site_label_3
_geom_torsion_atom_site_label_4
_geom_torsion
C2 N1 C1 N2 0.8(14)
C26 N1 C1 N2 177.0(11)
C2 N1 C1 Ir1 171.7(9)
C26 N1 C1 Ir1 -12.2(18)
C7 N2 C1 N1 0.1(14)
C8 N2 C1 N1 -173.5(11)
C7 N2 C1 Ir1 -170.6(9)
C8 N2 C1 Ir1 15.7(17)
C1 N1 C2 C7 -1.4(15)
C26 N1 C2 C7 -177.7(12)
C1 N1 C2 C3 -178.7(15)
C26 N1 C2 C3 5(2)
C7 C2 C3 C4 0(2)
N1 C2 C3 C4 177.3(14)
C2 C3 C4 C5 0(2)
C3 C4 C5 C6 1(2)
C4 C5 C6 C7 -1(2)
N1 C2 C7 C6 -178.9(13)
C3 C2 C7 C6 -1(2)
N1 C2 C7 N2 1.4(15)
C3 C2 C7 N2 179.0(13)
C5 C6 C7 C2 2(2)
C5 C6 C7 N2 -178.6(14)
C1 N2 C7 C2 -1.0(15)
C8 N2 C7 C2 172.5(12)
C1 N2 C7 C6 179.3(14)
C8 N2 C7 C6 -7(2)
C7 N2 C8 C9 -94.0(17)
C1 N2 C8 C9 78.6(16)
N2 C8 C9 C10 56.4(18)
C11 N3 C10 C9 -162.6(17)
C27 N3 C10 C9 75.3(18)
C11 N3' C10 C9 -161(2)
C27' N3' C10 C9 76(2)
C8 C9 C10 N3 69(2)
C8 C9 C10 N3' 70(3)
C10 N3' C11 C12 -70(4)
C27' N3' C11 C12 50(2)
C10 N3 C11 C12 -67(2)
C27 N3 C11 C12 57(2)
N3' C11 C12 C13 -178.7(17)
N3 C11 C12 C13 -179.4(15)
C14 N4 C13 C12 -78.2(19)
C15 N4 C13 C12 97(2)
C11 C12 C13 N4 -64(2)
C15 N4 C14 N5 -0.8(14)
C13 N4 C14 N5 175.1(12)
C15 N4 C14 Ir2 172.9(9)
C13 N4 C14 Ir2 -11.3(19)
C20 N5 C14 N4 -0.2(15)
C21 N5 C14 N4 -162.0(13)
C21' N5 C14 N4 170(2)
C20 N5 C14 Ir2 -173.7(10)
C21 N5 C14 Ir2 25(2)
C21' N5 C14 Ir2 -4(2)
C14 N4 C15 C16 -176.8(15)
C13 N4 C15 C16 7(2)
C14 N4 C15 C20 1.4(15)
C13 N4 C15 C20 -174.5(12)
N4 C15 C16 C17 177.9(14)
C20 C15 C16 C17 0(2)
C15 C16 C17 C18 -1(2)
C16 C17 C18 C19 0(3)
C17 C18 C19 C20 1(2)
C18 C19 C20 N5 -176.0(15)
C18 C19 C20 C15 -2(2)
C14 N5 C20 C19 175.4(15)
C21 N5 C20 C19 -22(2)
C21' N5 C20 C19 5(3)
C14 N5 C20 C15 1.0(15)
C21 N5 C20 C15 163.8(13)
C21' N5 C20 C15 -168.9(19)
C16 C15 C20 C19 2(2)
N4 C15 C20 C19 -176.7(12)
C16 C15 C20 N5 177.0(13)
N4 C15 C20 N5 -1.4(14)
C14 N5 C21 C22 99.4(19)
C20 N5 C21 C22 -61(2)
N5 C21 C22 C23 -165.9(16)
C24 N6 C23 C22 -69(2)
C34 N6 C23 C22 171.8(15)
C21 C22 C23 N6 168.8(17)
C23 N6 C24 C25 174.3(16)
C34 N6 C24 C25 -70(2)
N6 C24 C25 C26 -66(2)
C14 N5 C21' C22' 118(3)
C20 N5 C21' C22' -73(4)
N5 C21' C22' C23' -66(4)
C24' N6' C23' C22' -171(4)
C34' N6' C23' C22' 62(4)
C21' C22' C23' N6' -175(3)
C23' N6' C24' C25' 162(3)
C34' N6' C24' C25' -70(4)
N6' C24' C25' C26 -68(4)
C1 N1 C26 C25' -70.2(17)
C2 N1 C26 C25' 105.6(15)
C1 N1 C26 C25 -70.2(17)
C2 N1 C26 C25 105.6(15)
C24' C25' C26 N1 -51(2)
C24 C25 C26 N1 -68.3(17)
C10 N3 C27 C28 -166.9(11)
C11 N3 C27 C28 69.2(16)
N3 C27 C28 C33 -132.7(11)
N3 C27 C28 C29 47.4(11)
C33 C28 C29 C30 0.0(4)
C27 C28 C29 C30 180.0(3)
C28 C29 C30 C31 0.0(6)
C29 C30 C31 C32 0.0(8)
C30 C31 C32 C33 -0.2(8)
C31 C32 C33 C28 0.2(8)
C29 C28 C33 C32 -0.1(6)
C27 C28 C33 C32 179.9(4)
C10 N3' C27' C28' -153.9(19)
C11 N3' C27' C28' 83.2(18)
N3' C27' C28' C33' -159(2)
N3' C27' C28' C29' 21(2)
C33' C28' C29' C30' 0.0(4)
C27' C28' C29' C30' 180.0(3)
C28' C29' C30' C31' 0.0(6)
C29' C30' C31' C32' 0.0(8)
C30' C31' C32' C33' 0.1(8)
C31' C32' C33' C28' -0.1(8)
C29' C28' C33' C32' 0.1(6)
C27' C28' C33' C32' -179.9(4)
C23 N6 C34 C35 -83.9(15)
C24 N6 C34 C35 156.2(11)
N6 C34 C35 C40 -11.6(12)
N6 C34 C35 C36 168.3(12)
C40 C35 C36 C37 -0.1(4)
C34 C35 C36 C37 -180.0(3)
C35 C36 C37 C38 -0.2(6)
C36 C37 C38 C39 0.3(8)
C37 C38 C39 C40 -0.2(8)
C38 C39 C40 C35 0.0(8)
C36 C35 C40 C39 0.1(6)
C34 C35 C40 C39 -179.9(4)
C24' N6' C34' C35' 114(2)
C23' N6' C34' C35' -119(3)
N6' C34' C35' C40' 23(3)
N6' C34' C35' C36' -157(3)
C40' C35' C36' C37' 0.0(4)
C34' C35' C36' C37' 180.0(3)
C35' C36' C37' C38' 0.0(6)
C36' C37' C38' C39' 0.0(8)
C37' C38' C39' C40' -0.1(8)
C38' C39' C40' C35' 0.1(8)
C36' C35' C40' C39' -0.1(6)
C34' C35' C40' C39' 179.9(4)
C48 C41 C42 C43 6.3(13)
Ir1 C41 C42 C43 108.1(9)
C48 C41 C42 Ir1 -101.8(10)
C41 C42 C43 C44 -97.5(12)
Ir1 C42 C43 C44 -14.4(16)
C42 C43 C44 C45 32.4(18)
C43 C44 C45 C46 44.1(16)
C43 C44 C45 Ir1 -35.0(16)
C44 C45 C46 C47 3.6(13)
Ir1 C45 C46 C47 104.9(10)
C44 C45 C46 Ir1 -101.3(9)
C45 C46 C47 C48 -91.2(14)
Ir1 C46 C47 C48 -10.5(17)
C42 C41 C48 C47 46.1(17)
Ir1 C41 C48 C47 -35.8(16)
C46 C47 C48 C41 30.6(19)
C56 C49 C50 C51 3.7(14)
Ir2 C49 C50 C51 -102.9(12)
C56 C49 C50 Ir2 106.6(9)
C49 C50 C51 C52 52(2)
Ir2 C50 C51 C52 -28(2)
C50 C51 C52 C53 24(3)
C51 C52 C53 C54 -91(2)
C51 C52 C53 Ir2 -8(2)
C52 C53 C54 C55 6.5(18)
Ir2 C53 C54 C55 -100.8(12)
C52 C53 C54 Ir2 107.3(14)
C53 C54 C55 C56 50(3)
Ir2 C54 C55 C56 -30(3)
C50 C49 C56 C55 -89.4(16)
Ir2 C49 C56 C55 -8.4(19)
C54 C55 C56 C49 26(3)

_cod_database_fobs_code 2021838
